data_4113885
loop_
_publ_author_name
'Christopher A. Bradley'
'Emil Lobkovsky'
'Paul J. Chirik'

_publ_section_title
;
 Synthesis of a Zirconium Sandwich Complex and Crystallographic
 Characterization of Its Adduct with Tetrahydrofuran
;
_journal_name_full 'Journal of the American Chemical Society'
_journal_page_first 8110
_journal_page_last 8111
_journal_paper_doi 10.1021/ja035594v
_journal_volume 125
_journal_year 2003
_chemical_formula_sum 'C37 H56 N2 Si4 Zr'
_chemical_formula_weight 732.42
_chemical_name_systematic
;
 ?
;
_space_group_IT_number 14
_symmetry_cell_setting monoclinic
_symmetry_space_group_name_Hall '-P 2ybc'
_symmetry_space_group_name_H-M 'P 1 21/c 1'
_atom_sites_solution_hydrogens difmap
_atom_sites_solution_primary direct
_atom_sites_solution_secondary difmap
_audit_creation_method SHELXL-97
_cell_angle_alpha 90.00
_cell_angle_beta 96.017(3)
_cell_angle_gamma 90.00
_cell_formula_units_Z 4
_cell_length_a 14.7702(15)
_cell_length_b 13.1948(13)
_cell_length_c 20.685(2)
_cell_measurement_temperature 173(2)
_cell_volume 4009.1(7)
_computing_cell_refinement 'Bruker SAINT'
_computing_data_collection 'Bruker SMART'
_computing_data_reduction 'Bruker SAINT'
_computing_molecular_graphics 'Bruker SHELXTL'
_computing_publication_material 'Bruker SHELXTL'
_computing_structure_refinement 'SHELXL-97 (Sheldrick, 1997)'
_computing_structure_solution 'SHELXS-97 (Sheldrick, 1990)'
_diffrn_ambient_temperature 173(2)
_diffrn_measured_fraction_theta_full 0.983
_diffrn_measured_fraction_theta_max 0.983
_diffrn_measurement_device_type 'Bruker 1K CCD area detector'
_diffrn_measurement_method '0.3 deg. omega scans'
_diffrn_radiation_monochromator graphite
_diffrn_radiation_source 'fine-focus sealed tube'
_diffrn_radiation_type MoK\a
_diffrn_radiation_wavelength 0.71073
_diffrn_reflns_av_R_equivalents 0.0465
_diffrn_reflns_av_sigmaI/netI 0.0707
_diffrn_reflns_limit_h_max 9
_diffrn_reflns_limit_h_min -19
_diffrn_reflns_limit_k_max 17
_diffrn_reflns_limit_k_min -17
_diffrn_reflns_limit_l_max 27
_diffrn_reflns_limit_l_min -25
_diffrn_reflns_number 22170
_diffrn_reflns_theta_full 28.28
_diffrn_reflns_theta_max 28.28
_diffrn_reflns_theta_min 2.24
_exptl_absorpt_coefficient_mu 0.420
_exptl_absorpt_correction_T_max 0.9592
_exptl_absorpt_correction_T_min 0.8843
_exptl_absorpt_correction_type SADABS
_exptl_crystal_colour colorless
_exptl_crystal_density_diffrn 1.213
_exptl_crystal_density_meas 0
_exptl_crystal_description block
_exptl_crystal_F_000 1552
_exptl_crystal_size_max 0.30
_exptl_crystal_size_mid 0.20
_exptl_crystal_size_min 0.10
_refine_diff_density_max 2.561
_refine_diff_density_min -1.384
_refine_diff_density_rms 0.084
_refine_ls_extinction_method none
_refine_ls_goodness_of_fit_ref 1.011
_refine_ls_hydrogen_treatment isotropic
_refine_ls_matrix_type full
_refine_ls_number_parameters 621
_refine_ls_number_reflns 9786
_refine_ls_number_restraints 0
_refine_ls_restrained_S_all 1.011
_refine_ls_R_factor_all 0.1002
_refine_ls_R_factor_gt 0.0568
_refine_ls_shift/su_max 0.284
_refine_ls_shift/su_mean 0.019
_refine_ls_structure_factor_coef Fsqd
_refine_ls_weighting_details 'calc w=1/[\s^2^(Fo^2^)+(0.0626P)^2^+3.8479P] where P=(Fo^2^+2Fc^2^)/3'
_refine_ls_weighting_scheme calc
_refine_ls_wR_factor_gt 0.1211
_refine_ls_wR_factor_ref 0.1383
_reflns_number_gt 6522
_reflns_number_total 9786
_reflns_threshold_expression >2sigma(I)
_cod_data_source_file ja035594vsi20030411_101241.cif
_cod_data_source_block cb26
_cod_original_cell_volume 4009.0(7)
_cod_database_code 4113885

loop_
_symmetry_equiv_pos_as_xyz
'x, y, z'
'-x, y+1/2, -z+1/2'
'-x, -y, -z'
'x, -y-1/2, z-1/2'

loop_
_atom_site_label
_atom_site_type_symbol
_atom_site_fract_x
_atom_site_fract_y
_atom_site_fract_z
_atom_site_U_iso_or_equiv
_atom_site_adp_type
_atom_site_occupancy
_atom_site_symmetry_multiplicity
_atom_site_calc_flag
Zr1 Zr 0.26142(2) 0.54526(3) 0.204750(16) 0.02562(10) Uani 1 1 d
H1M H 0.295(2) 0.470(3) 0.1369(17) 0.028(10) Uiso 1 1 d
Si1 Si 0.16505(7) 0.46548(8) 0.36950(5) 0.0299(2) Uani 1 1 d
Si2 Si 0.18983(8) 0.29495(8) 0.11339(5) 0.0359(3) Uani 1 1 d
Si3 Si 0.47912(7) 0.61170(8) 0.12068(5) 0.0291(2) Uani 1 1 d
Si4 Si 0.22486(7) 0.83921(8) 0.26058(5) 0.0321(2) Uani 1 1 d
N1 N 0.38235(19) 0.4662(2) 0.25199(14) 0.0258(6) Uani 1 1 d
N2 N 0.5605(2) 0.5134(3) 0.41708(15) 0.0365(8) Uani 1 1 d
C1 C 0.1557(2) 0.4625(3) 0.27905(16) 0.0243(7) Uani 1 1 d
C2 C 0.0926(2) 0.5147(3) 0.23250(17) 0.0263(7) Uani 1 1 d
C3 C 0.0978(2) 0.4717(3) 0.16957(17) 0.0282(8) Uani 1 1 d
C4 C 0.1638(2) 0.3901(3) 0.17496(16) 0.0286(8) Uani 1 1 d
C5 C 0.1944(2) 0.3850(3) 0.24246(17) 0.0258(7) Uani 1 1 d
H5 H 0.240(2) 0.336(3) 0.2588(16) 0.018(8) Uiso 1 1 d
C6 C 0.3674(2) 0.6552(2) 0.14548(17) 0.0260(7) Uani 1 1 d
C7 C 0.3529(2) 0.7065(2) 0.20300(18) 0.0248(7) Uani 1 1 d
H7 H 0.396(2) 0.712(3) 0.2348(17) 0.019(9) Uiso 1 1 d
C8 C 0.2609(2) 0.7396(3) 0.20423(17) 0.0272(7) Uani 1 1 d
C9 C 0.2173(2) 0.7154(3) 0.13996(17) 0.0289(8) Uani 1 1 d
C10 C 0.2813(2) 0.6624(3) 0.10479(17) 0.0270(7) Uani 1 1 d
C11 C 0.3650(2) 0.5402(3) 0.29280(16) 0.0247(7) Uani 1 1 d
C12 C 0.4230(2) 0.5589(3) 0.34853(17) 0.0278(7) Uani 1 1 d
H12 H 0.410(2) 0.612(2) 0.3763(15) 0.014(8) Uiso 1 1 d
C13 C 0.5011(2) 0.4980(3) 0.36302(17) 0.0262(7) Uani 1 1 d
C14 C 0.5151(2) 0.4190(3) 0.31911(17) 0.0277(8) Uani 1 1 d
H14 H 0.566(3) 0.374(3) 0.3255(17) 0.028(10) Uiso 1 1 d
C15 C 0.4556(2) 0.4060(3) 0.26467(18) 0.0279(8) Uani 1 1 d
H15 H 0.463(3) 0.358(3) 0.235(2) 0.040(12) Uiso 1 1 d
C16 C 0.6420(3) 0.4518(4) 0.4320(2) 0.0450(10) Uani 1 1 d
H16B H 0.659(4) 0.458(4) 0.474(3) 0.083(19) Uiso 1 1 d
H16A H 0.687(4) 0.462(4) 0.399(3) 0.071(16) Uiso 1 1 d
H16C H 0.626(4) 0.377(5) 0.427(3) 0.083(18) Uiso 1 1 d
C17 C 0.5476(4) 0.5996(4) 0.4593(2) 0.0464(11) Uani 1 1 d
H17B H 0.493(3) 0.597(3) 0.475(2) 0.041(12) Uiso 1 1 d
H17A H 0.545(3) 0.669(4) 0.434(2) 0.060(14) Uiso 1 1 d
H17C H 0.594(4) 0.605(4) 0.492(3) 0.086(19) Uiso 1 1 d
C18 C 0.0258(3) 0.5890(3) 0.2403(2) 0.0345(9) Uani 1 1 d
H18 H 0.022(2) 0.608(3) 0.2741(17) 0.013(9) Uiso 1 1 d
C19 C -0.0343(3) 0.6157(3) 0.1890(2) 0.0435(10) Uani 1 1 d
H19 H -0.076(3) 0.662(3) 0.1923(18) 0.033(11) Uiso 1 1 d
C20 C -0.0296(3) 0.5735(4) 0.1277(2) 0.0472(12) Uani 1 1 d
H20 H -0.067(3) 0.591(3) 0.094(2) 0.049(13) Uiso 1 1 d
C21 C 0.0352(3) 0.5041(3) 0.1167(2) 0.0387(9) Uani 1 1 d
H21 H 0.037(3) 0.472(3) 0.074(2) 0.037(11) Uiso 1 1 d
C22 C 0.1312(3) 0.7412(3) 0.1080(2) 0.0386(9) Uani 1 1 d
H22 H 0.091(3) 0.777(3) 0.1293(19) 0.040(12) Uiso 1 1 d
C23 C 0.1107(3) 0.7166(4) 0.0443(2) 0.0462(11) Uani 1 1 d
H23 H 0.054(3) 0.730(3) 0.025(2) 0.043(12) Uiso 1 1 d
C24 C 0.1724(3) 0.6625(4) 0.0103(2) 0.0468(11) Uani 1 1 d
H24 H 0.157(3) 0.645(4) -0.032(2) 0.057(14) Uiso 1 1 d
C25 C 0.2553(3) 0.6343(3) 0.03883(19) 0.0373(9) Uani 1 1 d
H25 H 0.296(3) 0.598(3) 0.0178(18) 0.033(11) Uiso 1 1 d
C26 C 0.0550(4) 0.4201(6) 0.3951(3) 0.0576(14) Uani 1 1 d
H26B H 0.010(4) 0.461(4) 0.380(3) 0.071(19) Uiso 1 1 d
H26A H 0.050(4) 0.432(4) 0.440(3) 0.082(18) Uiso 1 1 d
H26C H 0.050(4) 0.347(5) 0.387(3) 0.074(18) Uiso 1 1 d
C27 C 0.2541(4) 0.3723(4) 0.4008(2) 0.0433(10) Uani 1 1 d
H27C H 0.257(3) 0.370(3) 0.448(2) 0.049(13) Uiso 1 1 d
H27B H 0.237(3) 0.309(4) 0.389(2) 0.051(14) Uiso 1 1 d
H27A H 0.307(4) 0.390(4) 0.390(2) 0.069(17) Uiso 1 1 d
C28 C 0.1894(4) 0.5933(4) 0.4048(2) 0.0436(10) Uani 1 1 d
H28C H 0.184(4) 0.591(4) 0.451(3) 0.082(18) Uiso 1 1 d
H28B H 0.137(4) 0.640(4) 0.393(2) 0.066(15) Uiso 1 1 d
H28A H 0.237(4) 0.615(5) 0.392(3) 0.09(2) Uiso 1 1 d
C29 C 0.1990(6) 0.3497(5) 0.0315(3) 0.0607(16) Uani 1 1 d
H29C H 0.190(4) 0.298(5) 0.004(3) 0.10(2) Uiso 1 1 d
H29B H 0.169(5) 0.393(6) 0.023(4) 0.11(3) Uiso 1 1 d
H29A H 0.251(5) 0.377(6) 0.031(3) 0.11(3) Uiso 1 1 d
C30 C 0.0956(4) 0.1993(5) 0.1062(3) 0.0569(14) Uani 1 1 d
H27B H 0.096(4) 0.165(4) 0.149(3) 0.079(19) Uiso 1 1 d
H27A H 0.107(3) 0.154(4) 0.072(2) 0.063(15) Uiso 1 1 d
H30C H 0.045(3) 0.231(4) 0.097(2) 0.054(16) Uiso 1 1 d
C31 C 0.2966(4) 0.2288(4) 0.1436(3) 0.0495(12) Uani 1 1 d
H31B H 0.348(3) 0.269(4) 0.148(2) 0.059(15) Uiso 1 1 d
H31A H 0.293(4) 0.201(4) 0.179(3) 0.08(2) Uiso 1 1 d
H31C H 0.303(5) 0.170(6) 0.113(4) 0.13(3) Uiso 1 1 d
C32 C 0.4748(3) 0.4807(3) 0.0877(2) 0.0394(10) Uani 1 1 d
H32A H 0.430(3) 0.477(3) 0.052(2) 0.043(12) Uiso 1 1 d
H32B H 0.526(4) 0.462(4) 0.073(2) 0.060(15) Uiso 1 1 d
H32C H 0.462(3) 0.430(3) 0.117(2) 0.047(13) Uiso 1 1 d
C33 C 0.5675(3) 0.6221(4) 0.1914(2) 0.0395(10) Uani 1 1 d
H33C H 0.580(3) 0.691(3) 0.2019(19) 0.039(11) Uiso 1 1 d
H33B H 0.625(4) 0.596(4) 0.176(2) 0.076(16) Uiso 1 1 d
H33A H 0.549(3) 0.588(4) 0.221(2) 0.060(17) Uiso 1 1 d
C34 C 0.5112(4) 0.6996(4) 0.0561(3) 0.0444(11) Uani 1 1 d
H34B H 0.556(4) 0.681(4) 0.041(3) 0.067(18) Uiso 1 1 d
H34B H 0.469(4) 0.694(4) 0.023(3) 0.069(19) Uiso 1 1 d
H34A H 0.516(4) 0.761(5) 0.074(3) 0.072(17) Uiso 1 1 d
C35 C 0.2265(4) 0.9645(3) 0.2186(3) 0.0480(11) Uani 1 1 d
H35C H 0.207(3) 1.018(4) 0.244(2) 0.049(13) Uiso 1 1 d
H35B H 0.283(3) 0.979(3) 0.212(2) 0.042(13) Uiso 1 1 d
H35A H 0.192(4) 0.958(4) 0.177(3) 0.070(17) Uiso 1 1 d
C36 C 0.1087(3) 0.8249(4) 0.2858(3) 0.0438(11) Uani 1 1 d
H36B H 0.067(4) 0.817(4) 0.254(3) 0.069(18) Uiso 1 1 d
H36A H 0.103(3) 0.776(4) 0.316(2) 0.060(15) Uiso 1 1 d
H36C H 0.095(3) 0.880(4) 0.308(2) 0.056(14) Uiso 1 1 d
C37 C 0.3089(3) 0.8420(4) 0.3345(2) 0.0446(11) Uani 1 1 d
H37B H 0.367(4) 0.862(4) 0.321(2) 0.063(15) Uiso 1 1 d
H37A H 0.294(4) 0.894(5) 0.358(3) 0.081(19) Uiso 1 1 d
H37C H 0.311(4) 0.773(4) 0.358(3) 0.079(17) Uiso 1 1 d

loop_
_atom_site_aniso_label
_atom_site_aniso_U_11
_atom_site_aniso_U_22
_atom_site_aniso_U_33
_atom_site_aniso_U_23
_atom_site_aniso_U_13
_atom_site_aniso_U_12
Zr1 0.02088(16) 0.02690(17) 0.02849(19) 0.00918(15) -0.00026(12) -0.00093(14)
Si1 0.0309(5) 0.0354(5) 0.0232(5) 0.0001(4) 0.0019(4) -0.0093(4)
Si2 0.0456(7) 0.0336(6) 0.0287(6) -0.0060(4) 0.0052(5) -0.0054(5)
Si3 0.0288(5) 0.0256(5) 0.0343(6) 0.0023(4) 0.0097(4) 0.0023(4)
Si4 0.0314(5) 0.0240(5) 0.0425(6) -0.0014(4) 0.0107(5) 0.0024(4)
N1 0.0261(15) 0.0250(15) 0.0258(15) 0.0013(12) 0.0005(12) -0.0005(12)
N2 0.0326(17) 0.0458(19) 0.0295(17) -0.0033(14) -0.0047(14) 0.0043(15)
C1 0.0225(16) 0.0268(17) 0.0236(17) 0.0001(14) 0.0023(13) -0.0087(14)
C2 0.0221(17) 0.0264(17) 0.0307(19) 0.0024(14) 0.0034(14) -0.0044(14)
C3 0.0276(18) 0.0306(19) 0.0256(18) 0.0063(14) -0.0004(14) -0.0045(14)
C4 0.034(2) 0.0281(18) 0.0233(18) 0.0014(14) 0.0006(14) -0.0012(15)
C5 0.0295(18) 0.0213(16) 0.0261(18) 0.0043(14) 0.0012(14) -0.0032(14)
C6 0.0257(17) 0.0190(15) 0.0344(19) 0.0057(14) 0.0084(14) 0.0014(13)
C7 0.0262(18) 0.0186(16) 0.0293(19) 0.0043(14) 0.0019(15) -0.0004(14)
C8 0.0276(17) 0.0226(16) 0.0322(19) 0.0031(15) 0.0063(14) 0.0057(15)
C9 0.0280(18) 0.0265(18) 0.0322(19) 0.0110(15) 0.0032(15) 0.0036(15)
C10 0.0308(18) 0.0243(17) 0.0266(18) 0.0075(14) 0.0067(14) 0.0024(14)
C11 0.0230(16) 0.0257(16) 0.0261(17) 0.0035(14) 0.0058(13) -0.0006(14)
C12 0.0301(18) 0.0257(18) 0.0278(18) 0.0008(15) 0.0038(14) 0.0028(15)
C13 0.0232(17) 0.0287(17) 0.0265(18) 0.0060(14) 0.0010(14) -0.0025(14)
C14 0.0281(19) 0.0272(17) 0.0272(19) 0.0013(14) 0.0008(15) 0.0058(15)
C15 0.0299(19) 0.0235(17) 0.030(2) -0.0009(15) 0.0039(15) 0.0034(15)
C16 0.035(2) 0.059(3) 0.037(3) 0.004(2) -0.0103(19) 0.004(2)
C17 0.042(3) 0.057(3) 0.038(3) -0.017(2) -0.005(2) -0.002(2)
C18 0.027(2) 0.037(2) 0.040(2) -0.0010(19) 0.0063(17) 0.0004(16)
C19 0.027(2) 0.043(2) 0.060(3) 0.012(2) 0.0033(19) 0.0090(19)
C20 0.031(2) 0.055(3) 0.052(3) 0.024(2) -0.013(2) -0.0011(19)
C21 0.036(2) 0.048(2) 0.031(2) 0.0077(19) -0.0037(17) -0.0040(19)
C22 0.031(2) 0.042(2) 0.043(2) 0.0129(19) 0.0041(18) 0.0080(18)
C23 0.036(2) 0.058(3) 0.042(3) 0.019(2) -0.0076(19) 0.008(2)
C24 0.052(3) 0.057(3) 0.029(2) 0.007(2) -0.006(2) 0.004(2)
C25 0.046(2) 0.035(2) 0.031(2) 0.0052(17) 0.0089(18) 0.0051(19)
C26 0.047(3) 0.086(4) 0.041(3) 0.005(3) 0.009(2) -0.024(3)
C27 0.051(3) 0.042(3) 0.034(2) 0.009(2) -0.006(2) -0.012(2)
C28 0.046(3) 0.048(3) 0.037(3) -0.007(2) 0.002(2) -0.001(2)
C29 0.100(5) 0.053(3) 0.031(3) -0.007(2) 0.016(3) -0.005(4)
C30 0.058(4) 0.057(3) 0.057(4) -0.020(3) 0.008(3) -0.018(3)
C31 0.055(3) 0.039(3) 0.055(3) -0.011(2) 0.008(2) 0.006(2)
C32 0.044(3) 0.035(2) 0.041(3) -0.0048(19) 0.013(2) 0.0091(19)
C33 0.030(2) 0.035(2) 0.053(3) -0.001(2) 0.0049(19) 0.0027(18)
C34 0.051(3) 0.037(3) 0.049(3) 0.000(2) 0.023(3) -0.004(2)
C35 0.051(3) 0.031(2) 0.065(3) 0.001(2) 0.017(3) 0.005(2)
C36 0.040(3) 0.037(2) 0.057(3) -0.005(2) 0.018(2) 0.002(2)
C37 0.044(3) 0.040(3) 0.050(3) -0.011(2) 0.004(2) -0.003(2)

loop_
_atom_type_symbol
_atom_type_description
_atom_type_scat_dispersion_real
_atom_type_scat_dispersion_imag
_atom_type_scat_source
C C 0.0033 0.0016 'International Tables Vol C Tables 4.2.6.8 and 6.1.1.4'
H H 0.0000 0.0000 'International Tables Vol C Tables 4.2.6.8 and 6.1.1.4'
N N 0.0061 0.0033 'International Tables Vol C Tables 4.2.6.8 and 6.1.1.4'
Si Si 0.0817 0.0704 'International Tables Vol C Tables 4.2.6.8 and 6.1.1.4'
Zr Zr -2.9673 0.5597 'International Tables Vol C Tables 4.2.6.8 and 6.1.1.4'

loop_
_geom_angle_atom_site_label_1
_geom_angle_atom_site_label_2
_geom_angle_atom_site_label_3
_geom_angle
H1M Zr1 N1 79.3(11)
H1M Zr1 C11 113.0(11)
N1 Zr1 C11 34.77(11)
H1M Zr1 C5 85.9(11)
N1 Zr1 C5 77.89(11)
C11 Zr1 C5 88.87(12)
H1M Zr1 C7 104.9(11)
N1 Zr1 C7 89.73(11)
C11 Zr1 C7 73.59(12)
C5 Zr1 C7 161.85(12)
H1M Zr1 C6 73.1(11)
N1 Zr1 C6 88.42(11)
C11 Zr1 C6 90.37(12)
C5 Zr1 C6 156.84(11)
C7 Zr1 C6 32.20(11)
H1M Zr1 C4 64.5(11)
N1 Zr1 C4 97.97(11)
C11 Zr1 C4 119.45(11)
C5 Zr1 C4 32.80(11)
C7 Zr1 C4 165.17(11)
C6 Zr1 C4 134.84(11)
H1M Zr1 C1 117.6(11)
N1 Zr1 C1 92.81(11)
C11 Zr1 C1 84.65(11)
C5 Zr1 C1 32.85(11)
C7 Zr1 C1 137.13(11)
C6 Zr1 C1 169.30(11)
C4 Zr1 C1 55.49(11)
H1M Zr1 C8 122.6(11)
N1 Zr1 C8 118.46(11)
C11 Zr1 C8 91.97(12)
C5 Zr1 C8 147.99(12)
C7 Zr1 C8 32.62(11)
C6 Zr1 C8 55.17(11)
C4 Zr1 C8 143.42(11)
C1 Zr1 C8 115.43(11)
H1M Zr1 C10 69.6(11)
N1 Zr1 C10 118.39(11)
C11 Zr1 C10 122.15(11)
C5 Zr1 C10 145.79(11)
C7 Zr1 C10 52.21(11)
C6 Zr1 C10 32.63(11)
C4 Zr1 C10 113.02(11)
C1 Zr1 C10 148.69(11)
C8 Zr1 C10 53.69(11)
H1M Zr1 C3 84.4(11)
N1 Zr1 C3 128.65(10)
C11 Zr1 C3 137.52(11)
C5 Zr1 C3 52.51(11)
C7 Zr1 C3 141.60(11)
C6 Zr1 C3 132.11(11)
C4 Zr1 C3 32.45(11)
C1 Zr1 C3 53.60(10)
C8 Zr1 C3 111.41(11)
C10 Zr1 C3 100.06(11)
H1M Zr1 C2 114.9(11)
N1 Zr1 C2 124.69(11)
C11 Zr1 C2 113.28(11)
C5 Zr1 C2 52.37(11)
C7 Zr1 C2 130.50(11)
C6 Zr1 C2 146.43(11)
C4 Zr1 C2 53.63(11)
C1 Zr1 C2 32.18(11)
C8 Zr1 C2 98.67(11)
C10 Zr1 C2 116.52(11)
C3 Zr1 C2 31.40(11)
C28 Si1 C26 108.6(3)
C28 Si1 C1 113.9(2)
C26 Si1 C1 107.7(2)
C28 Si1 C27 111.2(2)
C26 Si1 C27 107.1(3)
C1 Si1 C27 108.0(2)
C31 Si2 C29 110.4(4)
C31 Si2 C4 108.5(2)
C29 Si2 C4 113.7(2)
C31 Si2 C30 108.0(3)
C29 Si2 C30 108.3(3)
C4 Si2 C30 107.7(2)
C32 Si3 C33 110.6(2)
C32 Si3 C6 112.95(19)
C33 Si3 C6 109.15(19)
C32 Si3 C34 108.5(2)
C33 Si3 C34 107.9(3)
C6 Si3 C34 107.6(2)
C36 Si4 C37 109.1(3)
C36 Si4 C8 115.8(2)
C37 Si4 C8 108.4(2)
C36 Si4 C35 106.1(2)
C37 Si4 C35 108.9(2)
C8 Si4 C35 108.3(2)
C11 N1 C15 120.9(3)
C11 N1 Zr1 74.54(19)
C15 N1 Zr1 164.3(3)
C13 N2 C17 119.6(3)
C13 N2 C16 122.5(3)
C17 N2 C16 117.7(3)
C5 C1 C2 104.8(3)
C5 C1 Si1 123.8(3)
C2 C1 Si1 129.4(3)
C5 C1 Zr1 71.53(18)
C2 C1 Zr1 77.68(19)
Si1 C1 Zr1 127.69(15)
C18 C2 C3 118.9(3)
C18 C2 C1 131.7(3)
C3 C2 C1 109.0(3)
C18 C2 Zr1 127.2(2)
C3 C2 Zr1 73.9(2)
C1 C2 Zr1 70.15(18)
C21 C3 C2 119.3(3)
C21 C3 C4 131.3(4)
C2 C3 C4 108.9(3)
C21 C3 Zr1 127.3(3)
C2 C3 Zr1 74.74(19)
C4 C3 Zr1 70.26(19)
C5 C4 C3 104.6(3)
C5 C4 Si2 125.0(3)
C3 C4 Si2 129.5(3)
C5 C4 Zr1 71.75(19)
C3 C4 Zr1 77.3(2)
Si2 C4 Zr1 123.88(17)
C4 C5 C1 112.5(3)
C4 C5 Zr1 75.4(2)
C1 C5 Zr1 75.63(19)
C7 C6 C10 104.9(3)
C7 C6 Si3 126.8(3)
C10 C6 Si3 127.3(3)
C7 C6 Zr1 73.14(19)
C10 C6 Zr1 76.73(19)
Si3 C6 Zr1 124.27(15)
C6 C7 C8 113.1(3)
C6 C7 Zr1 74.65(19)
C8 C7 Zr1 75.3(2)
C7 C8 C9 104.3(3)
C7 C8 Si4 124.0(3)
C9 C8 Si4 126.7(3)
C7 C8 Zr1 72.09(18)
C9 C8 Zr1 77.54(19)
Si4 C8 Zr1 134.49(17)
C22 C9 C10 119.3(3)
C22 C9 C8 131.8(4)
C10 C9 C8 108.6(3)
C22 C9 Zr1 126.9(3)
C10 C9 Zr1 72.81(19)
C8 C9 Zr1 70.28(18)
C25 C10 C9 119.1(3)
C25 C10 C6 131.9(3)
C9 C10 C6 108.7(3)
C25 C10 Zr1 124.0(3)
C9 C10 Zr1 75.70(19)
C6 C10 Zr1 70.64(18)
N1 C11 C12 120.9(3)
N1 C11 Zr1 70.70(19)
C12 C11 Zr1 167.5(3)
C11 C12 C13 119.7(3)
N2 C13 C12 122.1(3)
N2 C13 C14 120.8(3)
C12 C13 C14 117.1(3)
C15 C14 C13 119.9(3)
N1 C15 C14 121.5(3)
C19 C18 C2 120.0(4)
C18 C19 C20 121.1(4)
C21 C20 C19 121.7(4)
C20 C21 C3 119.0(4)
C23 C22 C9 119.5(4)
C22 C23 C24 121.2(4)
C25 C24 C23 121.8(4)
C24 C25 C10 119.0(4)

loop_
_geom_bond_atom_site_label_1
_geom_bond_atom_site_label_2
_geom_bond_distance
Zr1 H1M 1.83(3)
Zr1 N1 2.206(3)
Zr1 C11 2.253(3)
Zr1 C5 2.495(3)
Zr1 C7 2.523(3)
Zr1 C6 2.542(3)
Zr1 C4 2.543(4)
Zr1 C1 2.548(3)
Zr1 C8 2.564(3)
Zr1 C10 2.622(3)
Zr1 C3 2.636(3)
Zr1 C2 2.647(3)
Si1 C28 1.857(5)
Si1 C26 1.860(5)
Si1 C1 1.862(3)
Si1 C27 1.865(5)
Si2 C31 1.853(5)
Si2 C29 1.858(6)
Si2 C4 1.857(4)
Si2 C30 1.874(5)
Si3 C32 1.856(4)
Si3 C33 1.860(5)
Si3 C6 1.869(3)
Si3 C34 1.867(5)
Si4 C36 1.854(5)
Si4 C37 1.865(5)
Si4 C8 1.871(4)
Si4 C35 1.868(5)
N1 C11 1.333(4)
N1 C15 1.345(4)
N2 C13 1.363(4)
N2 C17 1.459(6)
N2 C16 1.458(5)
C1 C5 1.427(5)
C1 C2 1.443(5)
C2 C18 1.412(5)
C2 C3 1.429(5)
C3 C21 1.422(5)
C3 C4 1.449(5)
C4 C5 1.423(5)
C6 C7 1.405(5)
C6 C10 1.453(5)
C7 C8 1.429(5)
C8 C9 1.451(5)
C9 C22 1.412(5)
C9 C10 1.434(5)
C10 C25 1.427(5)
C11 C12 1.385(5)
C12 C13 1.412(5)
C13 C14 1.412(5)
C14 C15 1.365(5)
C18 C19 1.356(6)
C19 C20 1.393(7)
C20 C21 1.361(6)
C22 C23 1.360(6)
C23 C24 1.403(6)
C24 C25 1.354(6)
